data_1562936
loop_
_publ_author_name
'Piccinelli, F.'
'Lausi, A.'
'Speghini, A.'
'Bettinelli, M.'

_publ_section_title
;
 Crystal structure study of new lanthanide silicates with silico-carnotite
 structure
;
_journal_name_full 'Journal of Solid State Chemistry'
_journal_page_first 233
_journal_page_last 237
_journal_paper_doi 10.1016/j.jssc.2012.05.012
_journal_volume 194
_journal_year 2012
_chemical_formula_moiety Ca3Lu2Si3O12
_chemical_formula_sum 'Ca3 Lu2 O12 Si3'
_chemical_formula_weight 746.43
_space_group_IT_number 62
_space_group_name_Hall '-P 2ac 2n'
_space_group_name_H-M_alt 'P n m a'
_symmetry_cell_setting orthorhombic
_symmetry_space_group_name_Hall '-P 2ac 2n'
_symmetry_space_group_name_H-M 'P n m a'
_cell_angle_alpha 90.0
_cell_angle_beta 90.0
_cell_angle_gamma 90.0
_cell_formula_units_Z 4
_cell_length_a 6.54037(6)
_cell_length_b 15.49164(15)
_cell_length_c 9.99034(10)
_cell_volume 1012.232(17)
_computing_structure_refinement GSAS
_diffrn_ambient_temperature 298
_diffrn_radiation_polarisn_ratio 0.967
_diffrn_radiation_probe x-ray
_diffrn_radiation_type synchrotron
_diffrn_radiation_wavelength 0.826005
_diffrn_source synchrotron
_exptl_absorpt_correction_T_max 1.00000
_exptl_absorpt_correction_T_min 1.00000
_exptl_absorpt_process_details
;   GSAS Absorption/surface roughness correction: function number 0
 No correction is applied.
;
_pd_calc_method 'Rietveld Refinement'
_pd_instr_location ' ?'
_pd_meas_2theta_range_inc 0.005
_pd_meas_2theta_range_max 60.0
_pd_meas_2theta_range_min 5.005
_pd_meas_number_of_points 11000
_pd_prep_pressure 101
_pd_prep_temperature 1673
_pd_proc_2theta_range_inc 0.005
_pd_proc_2theta_range_max 59.9846
_pd_proc_2theta_range_min 4.9896
_pd_proc_info_datetime 2011-11-10T14:40:13
_pd_proc_info_excluded_regions ' ?'
_pd_proc_ls_background_function
;   GSAS Background function number 1 with 10 terms.
 Shifted Chebyshev function of 1st kind
      1:    142.476     2:   -5.49927     3:   -11.3029     4:  -0.646522    
      5:   0.633271     6:    2.48355     7:   -2.87965     8:    4.11107    
      9:   -1.31475    10:  -0.854450    
;
_pd_proc_ls_peak_cutoff 0.0010
_pd_proc_ls_profile_function
;
 CW Profile function number 2 with  18 terms
 Profile coefficients for Simpson's rule integration of pseudovoigt function
 C.J. Howard (1982). J. Appl. Cryst.,15,615-620.
 P. Thompson, D.E. Cox & J.B. Hastings (1987). J. Appl. Cryst.,20,79-83.
 #1(GU)   =    0.500 #2(GV)   =    3.820 #3(GW)   =    0.677
 #4(LX)   =    0.550 #5(LY)   =    3.990 #6(trns) =    0.000
 #7(asym) =   0.2802 #8(shft) =   0.0000 #9(GP)   =    0.000
 #10(stec)=     0.00 #11(ptec)=     0.00 #12(sfec)=     0.00
 #13(L11) =    0.000 #14(L22) =    0.000 #15(L33) =    0.000
 #16(L12) =    0.000 #17(L13) =    0.000 #18(L23) =    0.000
 Peak tails are ignored  where the intensity is below 0.001 times the peak
   Aniso. broadening axis   0.0   0.0   1.0
;
_pd_proc_ls_prof_R_factor 0.0639
_pd_proc_ls_prof_wR_expected 0.0706
_pd_proc_ls_prof_wR_factor 0.0843
_pd_proc_number_of_points 11000
_pd_spec_mount_mode reflection
_pd_spec_shape flat_plate
_refine_ls_goodness_of_fit_all 1.20
_refine_ls_matrix_type full
_refine_ls_number_parameters 67
_refine_ls_number_restraints 0
_refine_ls_R_Fsqd_factor 0.09981
_refine_ls_shift/su_max 0.01
_refine_ls_shift/su_mean 0.00
_reflns_d_resolution_high 0.827
_reflns_d_resolution_low 8.396
_reflns_limit_h_max 7
_reflns_limit_h_min 0
_reflns_limit_k_max 18
_reflns_limit_k_min 0
_reflns_limit_l_max 12
_reflns_limit_l_min 0
_reflns_number_total 979
_cod_data_source_file JSSC-2012-194-233.cif
_cod_data_source_block 5
_cod_original_cell_volume 1012.232(11)
_cod_original_sg_symbol_Hall -P2ac2n
_cod_original_formula_sum 'Ca3.00 Lu2.00 O12.00 Si3.00'
_cod_database_code 1562936
_gsas_exptl_extinct_corr_t_min 1.00000
_gsas_exptl_extinct_corr_t_max 1.00000

loop_
_symmetry_equiv_pos_site_id
_symmetry_equiv_pos_as_xyz
1 +x,+y,+z
2 -x+1/2,+y+1/2,+z+1/2
3 +x,-y+1/2,+z
4 -x+1/2,-y,+z+1/2
-1 -x,-y,-z
-2 +x+1/2,-y+1/2,-z+1/2
-3 -x,+y+1/2,-z
-4 +x+1/2,+y,-z+1/2

loop_
_atom_site_type_symbol
_atom_site_label
_atom_site_fract_x
_atom_site_fract_y
_atom_site_fract_z
_atom_site_occupancy
_atom_site_thermal_displace_type
_atom_site_U_iso_or_equiv
_atom_site_symmetry_multiplicity
Lu Lu1 0.3721(5) 0.09454(19) 0.07100(27) 0.565(4) Uiso 0.0168(7) 8
Ca Ca1 0.3721(5) 0.09454(19) 0.07100(27) 0.435(4) Uiso 0.0168(7) 8
Lu Lu2 0.1743(6) 0.60919(23) 0.16547(34) 0.390(3) Uiso 0.01561(10) 8
Ca Ca2 0.1743(6) 0.60919(23) 0.16547(34) 0.610(3) Uiso 0.01561(10) 8
Lu Lu3 0.0350(14) 0.25 0.1756(11) 0.090(2) Uiso 0.01514(28) 4
Ca Ca3 0.0350(14) 0.25 0.1756(11) 0.910(2) Uiso 0.01514(28) 4
Si Si1 0.3498(23) 0.0685(6) 0.3678(13) 1.0 Uiso 0.01194(24) 8
Si Si2 0.0291(26) 0.25 0.5738(21) 1.0 Uiso 0.01024(24) 4
O O1 0.035(4) 0.1112(16) 0.0443(24) 1.0 Uiso 0.02103(33) 8
O O2 0.0552(34) 0.6627(10) 0.3563(22) 1.0 Uiso 0.02015(30) 8
O O3 0.177(4) 0.0362(15) 0.4778(25) 1.0 Uiso 0.01749(29) 8
O O4 0.249(4) 0.1482(15) 0.2796(24) 1.0 Uiso 0.02061(32) 8
O O5 0.422(4) 0.5110(17) 0.2733(26) 1.0 Uiso 0.02103(27) 8
O O6 0.2761(27) 0.25 0.584(4) 1.0 Uiso 0.01752(25) 4
O O7 0.438(5) 0.25 0.0769(24) 1.0 Uiso 0.01684(26) 4
